data_9005913
loop_
_publ_author_name
'Ottonello, G.'
'Princivalle, F.'
'Della Giusta, A.'

_publ_section_title
;
 Temperature, composition, and fO2 effects on intersite
 distribution of Mg and Fe2+ in olivines
 Sample: 3153b
;
_journal_name_full 'Physics and Chemistry of Minerals'
_journal_page_first 301
_journal_page_last 312
_journal_volume 17
_journal_year 1990
_chemical_formula_sum 'Ca0.005 Fe0.399 Mg1.584 Mn0.012 O4 Si'
_chemical_name_mineral Olivine
_space_group_IT_number 62
_symmetry_space_group_name_Hall '-P 2c 2ab'
_symmetry_space_group_name_H-M 'P b n m'
_cell_angle_alpha 90
_cell_angle_beta 90
_cell_angle_gamma 90
_cell_length_a 4.7701
_cell_length_b 10.2556
_cell_length_c 6.0060
_cell_formula_units_Z 4
_cell_volume 293.815
_database_code_amcsd 0007495
_exptl_crystal_density_diffrn 3.475
_cod_original_formula_sum 'Mg1.584 Fe.399 Mn.012 Ca.005 Si O4'
_cod_database_code 9005913

loop_
_space_group_symop_operation_xyz
x,y,z
x,y,1/2-z
-x,-y,1/2+z
1/2+x,1/2-y,1/2+z
1/2-x,1/2+y,1/2-z
1/2-x,1/2+y,z
1/2+x,1/2-y,-z
-x,-y,-z

loop_
_atom_site_label
_atom_site_fract_x
_atom_site_fract_y
_atom_site_fract_z
_atom_site_occupancy
_atom_site_U_iso_or_equiv
MgM1 0.00000 0.00000 0.00000 0.78200 0.00785
FeM1 0.00000 0.00000 0.00000 0.21800 0.00785
MgM2 0.98890 0.27800 0.25000 0.80200 0.00760
FeM2 0.98890 0.27800 0.25000 0.18100 0.00760
MnM2 0.98890 0.27800 0.25000 0.01200 0.00760
CaM2 0.98890 0.27800 0.25000 0.00500 0.00760
SiT 0.42710 0.09480 0.25000 1.00000 0.00646
O1 0.76640 0.09170 0.25000 1.00000 0.00646
O2 0.21920 0.44830 0.25000 1.00000 0.00785
O3 0.27960 0.16340 0.03380 1.00000 0.00861

loop_
_cod_related_entry_id
_cod_related_entry_database
_cod_related_entry_code
1 AMCSD 0007495
